data_4309370
loop_
_publ_author_name
'Andrew J. Mountford'
'Simon J. Lancaster'
'Simon J. Coles'
'Peter N. Horton'
'David L. Hughes'
'Michael B. Hursthouse'
'Mark E. Light'

_publ_section_title
;
Intra- and Intermolecular N-H...F-C Hydrogen-Bonding Interactions in
Amine Adducts of Tris(pentafluorophenyl)borane and -alane
;
_journal_name_full 'Inorganic Chemistry'
_journal_page_first 5921
_journal_page_last 5933
_journal_paper_doi 10.1021/ic050663n
_journal_volume 44
_journal_year 2005
_chemical_formula_moiety 'C26 H11 B F15 N, C H2 Cl2'
_chemical_formula_structural (C6F5)3BNH2CH(Me)Ph.CH2Cl2
_chemical_formula_sum 'C27 H13 B Cl2 F15 N'
_chemical_formula_weight 718.09
_chemical_name_common 'Compound 1d'
_space_group_IT_number 14
_symmetry_cell_setting monoclinic
_symmetry_space_group_name_Hall '-P 2yn'
_symmetry_space_group_name_H-M 'P 1 21/n 1'
_atom_sites_solution_hydrogens geom
_atom_sites_solution_primary direct
_atom_sites_solution_secondary difmap
_audit_creation_method SHELXL-97
_cell_angle_alpha 90.00
_cell_angle_beta 96.60(3)
_cell_angle_gamma 90.00
_cell_formula_units_Z 4
_cell_length_a 10.736(2)
_cell_length_b 8.7560(18)
_cell_length_c 29.330(6)
_cell_measurement_temperature 140(1)
_cell_volume 2738.9(10)
_computing_cell_refinement 'DENZO/CELL (Otwinowski and Minor, 1985)'
_computing_data_collection 'MSC R-Axis-II control software'
_computing_data_reduction 'DENZO, SCALEPACK (Otwinowski and Minor, 1985)'
_computing_molecular_graphics 'ORTEP (Johnson, 1971)'
_computing_publication_material 'SHELXL (Sheldrick, 1997)'
_computing_structure_refinement 'SHELXL (Sheldrick, 1997)'
_computing_structure_solution 'SHELXS (Sheldrick, 1997)'
_diffrn_ambient_temperature 140(1)
_diffrn_measured_fraction_theta_full 0.855
_diffrn_measured_fraction_theta_max 0.855
_diffrn_measurement_device 'Rigaku R-Axis-IIc'
_diffrn_measurement_method 'image-plate oscillation photos'
_diffrn_radiation_monochromator graphite
_diffrn_radiation_source 'rotating anode'
_diffrn_radiation_type Mo-K\a
_diffrn_radiation_wavelength 0.71073
_diffrn_reflns_av_R_equivalents 0.0791
_diffrn_reflns_av_sigmaI/netI 0.0685
_diffrn_reflns_limit_h_max 12
_diffrn_reflns_limit_h_min -12
_diffrn_reflns_limit_k_max 10
_diffrn_reflns_limit_k_min -10
_diffrn_reflns_limit_l_max 35
_diffrn_reflns_limit_l_min -35
_diffrn_reflns_number 12120
_diffrn_reflns_theta_full 25.35
_diffrn_reflns_theta_max 25.35
_diffrn_reflns_theta_min 1.40
_diffrn_standards_decay_% 0
_exptl_absorpt_coefficient_mu 0.361
_exptl_absorpt_correction_type none
_exptl_crystal_colour 'clear, colourless'
_exptl_crystal_density_diffrn 1.741
_exptl_crystal_density_method 'not measured'
_exptl_crystal_description prism
_exptl_crystal_F_000 1424
_exptl_crystal_size_max 0.8
_exptl_crystal_size_mid 0.15
_exptl_crystal_size_min 0.10
_refine_diff_density_max 0.674
_refine_diff_density_min -0.887
_refine_diff_density_rms 0.101
_refine_ls_extinction_method none
_refine_ls_goodness_of_fit_ref 1.042
_refine_ls_hydrogen_treatment constr
_refine_ls_matrix_type full
_refine_ls_number_parameters 415
_refine_ls_number_reflns 4288
_refine_ls_number_restraints 0
_refine_ls_restrained_S_all 1.042
_refine_ls_R_factor_all 0.0921
_refine_ls_R_factor_gt 0.0751
_refine_ls_shift/su_max 0.000
_refine_ls_shift/su_mean 0.000
_refine_ls_structure_factor_coef Fsqd
_refine_ls_weighting_details 'calc w=1/[\s^2^(Fo^2^)+(0.1232P)^2^+6.8222P] where P=(Fo^2^+2Fc^2^)/3'
_refine_ls_weighting_scheme calc
_refine_ls_wR_factor_gt 0.2273
_refine_ls_wR_factor_ref 0.2361
_reflns_number_gt 3213
_reflns_number_total 4288
_reflns_threshold_expression I>2sigma(I)
_cod_data_source_file ic050663nsi20050429_025944_05.cif
_cod_data_source_block simonl11
_cod_original_sg_symbol_H-M 'P 21/n '
_cod_database_code 4309370

loop_
_symmetry_equiv_pos_as_xyz
'x, y, z'
'-x+1/2, y+1/2, -z+1/2'
'-x, -y, -z'
'x-1/2, -y-1/2, z-1/2'

loop_
_atom_site_label
_atom_site_type_symbol
_atom_site_fract_x
_atom_site_fract_y
_atom_site_fract_z
_atom_site_U_iso_or_equiv
_atom_site_adp_type
_atom_site_occupancy
_atom_site_symmetry_multiplicity
_atom_site_calc_flag
_atom_site_refinement_flags
_atom_site_disorder_assembly
_atom_site_disorder_group
B B 0.7933(6) 0.3240(6) 0.36872(17) 0.0313(12) Uani 1 1 d . . .
C11 C 0.6477(5) 0.3769(5) 0.37209(15) 0.0325(11) Uani 1 1 d . . .
C12 C 0.6048(5) 0.4903(6) 0.39983(16) 0.0370(12) Uani 1 1 d . . .
F12 F 0.6881(3) 0.5769(3) 0.42714(10) 0.0459(8) Uani 1 1 d . . .
C13 C 0.4798(6) 0.5180(6) 0.40316(18) 0.0431(13) Uani 1 1 d . . .
F13 F 0.4456(4) 0.6268(4) 0.43255(13) 0.0606(10) Uani 1 1 d . . .
C14 C 0.3877(6) 0.4337(7) 0.37855(18) 0.0441(13) Uani 1 1 d . . .
F14 F 0.2652(4) 0.4551(5) 0.38270(13) 0.0625(10) Uani 1 1 d . . .
C15 C 0.4248(5) 0.3180(6) 0.35043(17) 0.0404(12) Uani 1 1 d . . .
F15 F 0.3352(3) 0.2286(4) 0.32713(11) 0.0534(9) Uani 1 1 d . . .
C16 C 0.5498(5) 0.2933(5) 0.34823(15) 0.0340(11) Uani 1 1 d . . .
F16 F 0.5805(3) 0.1744(3) 0.32092(9) 0.0410(7) Uani 1 1 d . . .
C21 C 0.9004(5) 0.4398(5) 0.39489(15) 0.0321(11) Uani 1 1 d . . .
C22 C 0.8998(5) 0.5918(6) 0.37975(16) 0.0365(12) Uani 1 1 d . . .
F22 F 0.8107(3) 0.6368(3) 0.34629(10) 0.0424(8) Uani 1 1 d . . .
C23 C 0.9855(5) 0.6997(6) 0.39712(17) 0.0381(12) Uani 1 1 d . . .
F23 F 0.9790(3) 0.8455(3) 0.38003(11) 0.0486(9) Uani 1 1 d . . .
C24 C 1.0779(6) 0.6617(6) 0.43157(18) 0.0418(13) Uani 1 1 d . . .
F24 F 1.1620(4) 0.7674(4) 0.44929(11) 0.0572(10) Uani 1 1 d . . .
C25 C 1.0832(5) 0.5142(7) 0.44771(17) 0.0421(13) Uani 1 1 d . . .
F25 F 1.1751(3) 0.4737(4) 0.48107(11) 0.0538(9) Uani 1 1 d . . .
C26 C 0.9977(5) 0.4077(6) 0.42895(16) 0.0367(12) Uani 1 1 d . . .
F26 F 1.0133(3) 0.2618(3) 0.44577(10) 0.0449(8) Uani 1 1 d . . .
C31 C 0.8319(5) 0.3068(5) 0.31598(15) 0.0304(11) Uani 1 1 d . . .
C32 C 0.9413(5) 0.2337(5) 0.30683(16) 0.0321(11) Uani 1 1 d . . .
F32 F 1.0163(3) 0.1691(3) 0.34274(9) 0.0410(7) Uani 1 1 d . . .
C33 C 0.9833(5) 0.2204(5) 0.26396(17) 0.0350(12) Uani 1 1 d . . .
F33 F 1.0902(3) 0.1445(4) 0.25869(10) 0.0482(8) Uani 1 1 d . . .
C34 C 0.9136(5) 0.2855(6) 0.22650(15) 0.0355(12) Uani 1 1 d . . .
F34 F 0.9520(3) 0.2732(4) 0.18436(9) 0.0469(8) Uani 1 1 d . . .
C35 C 0.8057(5) 0.3622(5) 0.23296(16) 0.0340(11) Uani 1 1 d . . .
F35 F 0.7361(3) 0.4291(3) 0.19670(9) 0.0408(7) Uani 1 1 d . . .
C36 C 0.7651(5) 0.3728(5) 0.27625(16) 0.0331(11) Uani 1 1 d . . .
F36 F 0.6568(3) 0.4499(3) 0.27876(9) 0.0392(7) Uani 1 1 d . . .
N4 N 0.8046(4) 0.1526(4) 0.39118(12) 0.0320(9) Uani 1 1 d . . .
H4A H 0.7585 0.0895 0.3717 0.038 Uiso 1 1 calc R . .
H4B H 0.8850 0.1230 0.3917 0.038 Uiso 1 1 calc R . .
C4 C 0.7659(5) 0.1246(6) 0.43927(15) 0.0351(12) Uani 1 1 d . . .
H4 H 0.7916 0.2136 0.4583 0.042 Uiso 1 1 calc R . .
C41 C 0.6270(5) 0.1054(6) 0.43892(15) 0.0359(12) Uani 1 1 d . . .
C42 C 0.5621(6) -0.0093(6) 0.41306(18) 0.0455(14) Uani 1 1 d . . .
H42 H 0.6054 -0.0757 0.3958 0.055 Uiso 1 1 calc R . .
C43 C 0.4333(7) -0.0251(8) 0.4129(2) 0.0589(18) Uani 1 1 d . . .
H43 H 0.3907 -0.1000 0.3949 0.071 Uiso 1 1 calc R . .
C44 C 0.3670(7) 0.0713(8) 0.4399(2) 0.0578(17) Uani 1 1 d . . .
H44 H 0.2806 0.0617 0.4394 0.069 Uiso 1 1 calc R . .
C45 C 0.4316(6) 0.1804(8) 0.46704(19) 0.0516(15) Uani 1 1 d . . .
H45 H 0.3888 0.2426 0.4857 0.062 Uiso 1 1 calc R . .
C46 C 0.5609(6) 0.1983(6) 0.46680(16) 0.0399(13) Uani 1 1 d . . .
H46 H 0.6033 0.2724 0.4853 0.048 Uiso 1 1 calc R . .
C47 C 0.8374(6) -0.0142(6) 0.46029(18) 0.0463(14) Uani 1 1 d . . .
H47A H 0.9258 0.0016 0.4600 0.069 Uiso 1 1 calc R . .
H47B H 0.8119 -0.1036 0.4427 0.069 Uiso 1 1 calc R . .
H47C H 0.8193 -0.0276 0.4913 0.069 Uiso 1 1 calc R . .
C5 C 0.3869(9) 0.2784(9) 0.2191(2) 0.076(2) Uani 1 1 d . . .
H5A H 0.3667 0.3003 0.2498 0.091 Uiso 1 1 calc R . .
H5B H 0.4623 0.3349 0.2146 0.091 Uiso 1 1 calc R . .
Cl51 Cl 0.4178(3) 0.0856(3) 0.21512(7) 0.1020(9) Uani 1 1 d . . .
Cl52 Cl 0.2671(2) 0.3421(3) 0.18035(8) 0.0879(7) Uani 1 1 d . . .

loop_
_atom_site_aniso_label
_atom_site_aniso_U_11
_atom_site_aniso_U_22
_atom_site_aniso_U_33
_atom_site_aniso_U_23
_atom_site_aniso_U_13
_atom_site_aniso_U_12
B 0.035(4) 0.032(3) 0.027(3) -0.0005(19) 0.005(2) 0.004(2)
C11 0.036(3) 0.036(2) 0.026(2) 0.0011(18) 0.0061(18) 0.004(2)
C12 0.046(4) 0.034(2) 0.032(2) 0.0005(18) 0.010(2) 0.001(2)
F12 0.054(2) 0.0412(16) 0.0429(17) -0.0118(12) 0.0093(14) -0.0014(14)
C13 0.054(4) 0.037(3) 0.041(3) 0.001(2) 0.018(2) 0.011(2)
F13 0.071(3) 0.052(2) 0.064(2) -0.0116(16) 0.0311(18) 0.0161(17)
C14 0.036(4) 0.056(3) 0.042(3) 0.007(2) 0.014(2) 0.009(3)
F14 0.039(3) 0.084(3) 0.068(2) 0.0020(19) 0.0193(16) 0.0132(19)
C15 0.035(4) 0.051(3) 0.036(3) 0.003(2) 0.006(2) -0.003(2)
F15 0.038(2) 0.076(2) 0.0465(18) -0.0042(15) 0.0017(13) -0.0111(17)
C16 0.039(3) 0.036(2) 0.027(2) 0.0001(18) 0.0065(19) 0.003(2)
F16 0.046(2) 0.0417(15) 0.0352(15) -0.0081(12) 0.0056(12) -0.0023(13)
C21 0.034(3) 0.035(2) 0.028(2) -0.0029(18) 0.0056(18) 0.001(2)
C22 0.044(4) 0.036(3) 0.030(2) -0.0021(19) 0.004(2) 0.003(2)
F22 0.048(2) 0.0355(15) 0.0417(16) 0.0035(12) -0.0024(13) 0.0009(13)
C23 0.041(4) 0.037(3) 0.037(3) -0.008(2) 0.013(2) -0.002(2)
F23 0.064(3) 0.0339(15) 0.0495(18) -0.0066(12) 0.0159(15) -0.0070(14)
C24 0.039(4) 0.048(3) 0.039(3) -0.015(2) 0.011(2) -0.012(2)
F24 0.054(3) 0.066(2) 0.0506(19) -0.0170(16) 0.0038(15) -0.0195(17)
C25 0.034(4) 0.063(3) 0.029(2) -0.006(2) 0.003(2) 0.001(3)
F25 0.041(2) 0.077(2) 0.0403(17) -0.0002(15) -0.0078(13) -0.0040(17)
C26 0.038(4) 0.041(3) 0.031(2) 0.0015(19) 0.005(2) 0.005(2)
F26 0.047(2) 0.0468(17) 0.0386(16) 0.0080(12) -0.0039(13) 0.0056(14)
C31 0.034(3) 0.031(2) 0.026(2) 0.0023(17) 0.0043(18) -0.001(2)
C32 0.033(3) 0.034(2) 0.029(2) 0.0059(18) 0.0007(18) 0.002(2)
F32 0.038(2) 0.0505(17) 0.0342(15) 0.0070(12) 0.0049(12) 0.0117(14)
C33 0.037(4) 0.033(2) 0.036(3) 0.0009(19) 0.010(2) 0.001(2)
F33 0.047(2) 0.060(2) 0.0412(17) 0.0016(13) 0.0175(13) 0.0113(15)
C34 0.047(4) 0.037(3) 0.024(2) -0.0005(18) 0.0097(19) -0.003(2)
F34 0.057(2) 0.0588(19) 0.0275(14) -0.0009(13) 0.0148(13) -0.0040(16)
C35 0.042(4) 0.033(2) 0.027(2) 0.0034(18) 0.0022(19) -0.006(2)
F35 0.050(2) 0.0428(16) 0.0278(14) 0.0063(11) -0.0009(12) -0.0006(13)
C36 0.037(3) 0.033(2) 0.029(2) 0.0004(18) 0.0022(19) 0.001(2)
F36 0.043(2) 0.0406(15) 0.0339(15) 0.0043(11) 0.0031(12) 0.0085(13)
N4 0.040(3) 0.034(2) 0.0238(19) 0.0021(15) 0.0069(16) 0.0039(17)
C4 0.047(4) 0.037(3) 0.022(2) -0.0009(18) 0.0088(19) 0.006(2)
C41 0.047(4) 0.035(2) 0.025(2) 0.0043(18) 0.006(2) 0.003(2)
C42 0.058(4) 0.043(3) 0.036(3) 0.004(2) 0.006(2) -0.006(3)
C43 0.065(5) 0.065(4) 0.043(3) 0.016(3) -0.008(3) -0.022(3)
C44 0.043(4) 0.079(4) 0.051(4) 0.021(3) 0.007(3) -0.013(3)
C45 0.051(4) 0.069(4) 0.038(3) 0.012(3) 0.016(2) 0.008(3)
C46 0.048(4) 0.046(3) 0.027(2) 0.007(2) 0.011(2) 0.005(2)
C47 0.062(4) 0.047(3) 0.032(3) 0.012(2) 0.012(2) 0.012(3)
C5 0.094(7) 0.076(5) 0.052(4) -0.005(3) -0.014(4) 0.017(4)
Cl51 0.151(3) 0.0866(14) 0.0671(12) 0.0031(10) 0.0095(12) 0.0590(15)
Cl52 0.0672(16) 0.0958(15) 0.0958(15) 0.0281(11) -0.0117(11) 0.0112(11)

loop_
_atom_type_symbol
_atom_type_description
_atom_type_scat_dispersion_real
_atom_type_scat_dispersion_imag
_atom_type_scat_source
C C 0.0033 0.0016 'International Tables Vol C Tables 4.2.6.8 and 6.1.1.4'
H H 0.0000 0.0000 'International Tables Vol C Tables 4.2.6.8 and 6.1.1.4'
B B 0.0013 0.0007 'International Tables Vol C Tables 4.2.6.8 and 6.1.1.4'
N N 0.0061 0.0033 'International Tables Vol C Tables 4.2.6.8 and 6.1.1.4'
F F 0.0171 0.0103 'International Tables Vol C Tables 4.2.6.8 and 6.1.1.4'
Cl Cl 0.1484 0.1585 'International Tables Vol C Tables 4.2.6.8 and 6.1.1.4'

loop_
_geom_angle_atom_site_label_1
_geom_angle_atom_site_label_2
_geom_angle_atom_site_label_3
_geom_angle
_geom_angle_site_symmetry_1
_geom_angle_site_symmetry_3
_geom_angle_publ_flag
N4 B C11 105.1(4) . . ?
N4 B C21 111.1(4) . . ?
C11 B C21 114.5(4) . . ?
N4 B C31 106.1(4) . . ?
C11 B C31 115.1(4) . . ?
C21 B C31 104.7(4) . . ?
C12 C11 C16 112.6(5) . . ?
C12 C11 B 128.0(5) . . ?
C16 C11 B 119.1(4) . . ?
F12 C12 C13 116.1(4) . . ?
F12 C12 C11 120.1(5) . . ?
C13 C12 C11 123.8(5) . . ?
F13 C13 C14 118.6(5) . . ?
F13 C13 C12 120.2(5) . . ?
C14 C13 C12 121.2(5) . . ?
F14 C14 C13 122.0(5) . . ?
F14 C14 C15 120.2(5) . . ?
C13 C14 C15 117.7(5) . . ?
F15 C15 C16 121.7(5) . . ?
F15 C15 C14 118.8(5) . . ?
C16 C15 C14 119.5(5) . . ?
C15 C16 F16 116.7(4) . . ?
C15 C16 C11 125.3(5) . . ?
F16 C16 C11 118.0(5) . . ?
C26 C21 C22 113.3(5) . . ?
C26 C21 B 129.4(4) . . ?
C22 C21 B 117.2(4) . . ?
F22 C22 C23 117.2(4) . . ?
F22 C22 C21 119.0(5) . . ?
C23 C22 C21 123.8(5) . . ?
F23 C23 C24 119.8(5) . . ?
F23 C23 C22 120.1(5) . . ?
C24 C23 C22 120.1(5) . . ?
F24 C24 C23 120.7(5) . . ?
F24 C24 C25 120.7(5) . . ?
C23 C24 C25 118.6(5) . . ?
F25 C25 C24 119.5(5) . . ?
F25 C25 C26 120.5(5) . . ?
C24 C25 C26 120.0(5) . . ?
F26 C26 C25 116.0(5) . . ?
F26 C26 C21 119.8(5) . . ?
C25 C26 C21 124.2(5) . . ?
C32 C31 C36 112.8(4) . . ?
C32 C31 B 122.0(4) . . ?
C36 C31 B 125.0(4) . . ?
F32 C32 C33 116.0(5) . . ?
F32 C32 C31 118.4(4) . . ?
C33 C32 C31 125.6(4) . . ?
F33 C33 C34 120.2(4) . . ?
F33 C33 C32 120.9(4) . . ?
C34 C33 C32 118.9(5) . . ?
F34 C34 C35 121.1(4) . . ?
F34 C34 C33 120.1(5) . . ?
C35 C34 C33 118.8(4) . . ?
F35 C35 C34 120.0(4) . . ?
F35 C35 C36 118.9(5) . . ?
C34 C35 C36 121.1(4) . . ?
F36 C36 C35 116.3(4) . . ?
F36 C36 C31 121.0(4) . . ?
C35 C36 C31 122.7(5) . . ?
C4 N4 B 120.1(4) . . ?
C4 N4 H4A 107.3 . . ?
B N4 H4A 107.3 . . ?
C4 N4 H4B 107.3 . . ?
B N4 H4B 107.3 . . ?
H4A N4 H4B 106.9 . . ?
C41 C4 C47 111.5(4) . . ?
C41 C4 N4 112.7(4) . . ?
C47 C4 N4 108.8(4) . . ?
C41 C4 H4 107.9 . . ?
C47 C4 H4 107.9 . . ?
N4 C4 H4 107.9 . . ?
C42 C41 C46 118.7(6) . . ?
C42 C41 C4 121.2(5) . . ?
C46 C41 C4 120.0(5) . . ?
C43 C42 C41 120.5(6) . . ?
C43 C42 H42 119.7 . . ?
C41 C42 H42 119.7 . . ?
C42 C43 C44 120.5(6) . . ?
C42 C43 H43 119.7 . . ?
C44 C43 H43 119.7 . . ?
C45 C44 C43 119.1(6) . . ?
C45 C44 H44 120.4 . . ?
C43 C44 H44 120.4 . . ?
C44 C45 C46 120.6(6) . . ?
C44 C45 H45 119.7 . . ?
C46 C45 H45 119.7 . . ?
C45 C46 C41 120.5(5) . . ?
C45 C46 H46 119.8 . . ?
C41 C46 H46 119.8 . . ?
C4 C47 H47A 109.5 . . ?
C4 C47 H47B 109.5 . . ?
H47A C47 H47B 109.5 . . ?
C4 C47 H47C 109.5 . . ?
H47A C47 H47C 109.5 . . ?
H47B C47 H47C 109.5 . . ?
Cl52 C5 Cl51 114.2(4) . . ?
Cl52 C5 H5A 108.7 . . ?
Cl51 C5 H5A 108.7 . . ?
Cl52 C5 H5B 108.7 . . ?
Cl51 C5 H5B 108.7 . . ?
H5A C5 H5B 107.6 . . ?

loop_
_geom_bond_atom_site_label_1
_geom_bond_atom_site_label_2
_geom_bond_distance
_geom_bond_site_symmetry_2
_geom_bond_publ_flag
B N4 1.638(6) . ?
B C11 1.645(8) . ?
B C21 1.654(7) . ?
B C31 1.654(7) . ?
C11 C12 1.395(7) . ?
C11 C16 1.400(7) . ?
C12 F12 1.360(6) . ?
C12 C13 1.378(8) . ?
C13 F13 1.363(6) . ?
C13 C14 1.371(9) . ?
C14 F14 1.348(6) . ?
C14 C15 1.394(8) . ?
C15 F15 1.362(6) . ?
C15 C16 1.367(8) . ?
C16 F16 1.376(6) . ?
C21 C26 1.389(7) . ?
C21 C22 1.403(7) . ?
C22 F22 1.348(6) . ?
C22 C23 1.376(7) . ?
C23 F23 1.370(6) . ?
C23 C24 1.373(8) . ?
C24 F24 1.354(6) . ?
C24 C25 1.375(8) . ?
C25 F25 1.354(6) . ?
C25 C26 1.378(8) . ?
C26 F26 1.373(6) . ?
C31 C32 1.391(7) . ?
C31 C36 1.419(7) . ?
C32 F32 1.372(5) . ?
C32 C33 1.389(7) . ?
C33 F33 1.350(6) . ?
C33 C34 1.380(7) . ?
C34 F34 1.351(6) . ?
C34 C35 1.371(8) . ?
C35 F35 1.360(6) . ?
C35 C36 1.392(7) . ?
C36 F36 1.354(6) . ?
N4 C4 1.535(6) . ?
N4 H4A 0.9000 . ?
N4 H4B 0.9000 . ?
C4 C41 1.500(8) . ?
C4 C47 1.528(7) . ?
C4 H4 0.9800 . ?
C41 C42 1.395(7) . ?
C41 C46 1.403(7) . ?
C42 C43 1.388(9) . ?
C42 H42 0.9300 . ?
C43 C44 1.405(10) . ?
C43 H43 0.9300 . ?
C44 C45 1.379(10) . ?
C44 H44 0.9300 . ?
C45 C46 1.397(8) . ?
C45 H45 0.9300 . ?
C46 H46 0.9300 . ?
C47 H47A 0.9600 . ?
C47 H47B 0.9600 . ?
C47 H47C 0.9600 . ?
C5 Cl52 1.709(7) . ?
C5 Cl51 1.726(8) . ?
C5 H5A 0.9700 . ?
C5 H5B 0.9700 . ?

loop_
_geom_torsion_atom_site_label_1
_geom_torsion_atom_site_label_2
_geom_torsion_atom_site_label_3
_geom_torsion_atom_site_label_4
_geom_torsion
_geom_torsion_site_symmetry_1
_geom_torsion_site_symmetry_2
_geom_torsion_site_symmetry_3
_geom_torsion_site_symmetry_4
_geom_torsion_publ_flag
N4 B C11 C12 110.9(5) . . . . ?
C21 B C11 C12 -11.3(7) . . . . ?
C31 B C11 C12 -132.7(5) . . . . ?
N4 B C11 C16 -62.6(5) . . . . ?
C21 B C11 C16 175.2(4) . . . . ?
C31 B C11 C16 53.8(6) . . . . ?
C16 C11 C12 F12 176.7(4) . . . . ?
B C11 C12 F12 2.8(7) . . . . ?
C16 C11 C12 C13 -0.5(7) . . . . ?
B C11 C12 C13 -174.3(5) . . . . ?
F12 C12 C13 F13 0.0(7) . . . . ?
C11 C12 C13 F13 177.2(5) . . . . ?
F12 C12 C13 C14 -177.5(5) . . . . ?
C11 C12 C13 C14 -0.3(8) . . . . ?
F13 C13 C14 F14 -0.2(8) . . . . ?
C12 C13 C14 F14 177.4(5) . . . . ?
F13 C13 C14 C15 -176.8(5) . . . . ?
C12 C13 C14 C15 0.7(8) . . . . ?
F14 C14 C15 F15 0.6(7) . . . . ?
C13 C14 C15 F15 177.3(5) . . . . ?
F14 C14 C15 C16 -177.0(4) . . . . ?
C13 C14 C15 C16 -0.3(8) . . . . ?
F15 C15 C16 F16 0.6(7) . . . . ?
C14 C15 C16 F16 178.1(4) . . . . ?
F15 C15 C16 C11 -178.1(5) . . . . ?
C14 C15 C16 C11 -0.5(8) . . . . ?
C12 C11 C16 C15 0.9(7) . . . . ?
B C11 C16 C15 175.3(4) . . . . ?
C12 C11 C16 F16 -177.7(4) . . . . ?
B C11 C16 F16 -3.3(6) . . . . ?
N4 B C21 C26 5.1(7) . . . . ?
C11 B C21 C26 124.0(5) . . . . ?
C31 B C21 C26 -109.1(5) . . . . ?
N4 B C21 C22 -178.6(4) . . . . ?
C11 B C21 C22 -59.8(6) . . . . ?
C31 B C21 C22 67.2(5) . . . . ?
C26 C21 C22 F22 179.2(4) . . . . ?
B C21 C22 F22 2.3(7) . . . . ?
C26 C21 C22 C23 -0.9(7) . . . . ?
B C21 C22 C23 -177.7(5) . . . . ?
F22 C22 C23 F23 -0.8(7) . . . . ?
C21 C22 C23 F23 179.3(5) . . . . ?
F22 C22 C23 C24 179.4(5) . . . . ?
C21 C22 C23 C24 -0.5(8) . . . . ?
F23 C23 C24 F24 0.8(8) . . . . ?
C22 C23 C24 F24 -179.3(5) . . . . ?
F23 C23 C24 C25 -179.2(5) . . . . ?
C22 C23 C24 C25 0.6(8) . . . . ?
F24 C24 C25 F25 -1.3(8) . . . . ?
C23 C24 C25 F25 178.8(5) . . . . ?
F24 C24 C25 C26 -179.3(5) . . . . ?
C23 C24 C25 C26 0.8(8) . . . . ?
F25 C25 C26 F26 -0.7(7) . . . . ?
C24 C25 C26 F26 177.3(5) . . . . ?
F25 C25 C26 C21 179.6(5) . . . . ?
C24 C25 C26 C21 -2.4(8) . . . . ?
C22 C21 C26 F26 -177.3(4) . . . . ?
B C21 C26 F26 -0.9(8) . . . . ?
C22 C21 C26 C25 2.4(7) . . . . ?
B C21 C26 C25 178.8(5) . . . . ?
N4 B C31 C32 -50.6(6) . . . . ?
C11 B C31 C32 -166.4(4) . . . . ?
C21 B C31 C32 67.0(5) . . . . ?
N4 B C31 C36 134.4(5) . . . . ?
C11 B C31 C36 18.6(7) . . . . ?
C21 B C31 C36 -108.0(5) . . . . ?
C36 C31 C32 F32 178.1(4) . . . . ?
B C31 C32 F32 2.6(7) . . . . ?
C36 C31 C32 C33 -1.4(7) . . . . ?
B C31 C32 C33 -176.9(5) . . . . ?
F32 C32 C33 F33 1.7(7) . . . . ?
C31 C32 C33 F33 -178.9(5) . . . . ?
F32 C32 C33 C34 -178.8(4) . . . . ?
C31 C32 C33 C34 0.7(8) . . . . ?
F33 C33 C34 F34 0.1(7) . . . . ?
C32 C33 C34 F34 -179.5(4) . . . . ?
F33 C33 C34 C35 -179.8(4) . . . . ?
C32 C33 C34 C35 0.6(7) . . . . ?
F34 C34 C35 F35 -0.7(7) . . . . ?
C33 C34 C35 F35 179.1(4) . . . . ?
F34 C34 C35 C36 179.0(4) . . . . ?
C33 C34 C35 C36 -1.2(8) . . . . ?
F35 C35 C36 F36 0.3(7) . . . . ?
C34 C35 C36 F36 -179.4(4) . . . . ?
F35 C35 C36 C31 -179.9(4) . . . . ?
C34 C35 C36 C31 0.4(8) . . . . ?
C32 C31 C36 F36 -179.4(4) . . . . ?
B C31 C36 F36 -4.0(7) . . . . ?
C32 C31 C36 C35 0.8(7) . . . . ?
B C31 C36 C35 176.2(5) . . . . ?
C11 B N4 C4 -53.2(5) . . . . ?
C21 B N4 C4 71.1(6) . . . . ?
C31 B N4 C4 -175.6(4) . . . . ?
B N4 C4 C41 81.3(5) . . . . ?
B N4 C4 C47 -154.5(5) . . . . ?
C47 C4 C41 C42 -64.2(6) . . . . ?
N4 C4 C41 C42 58.4(6) . . . . ?
C47 C4 C41 C46 112.4(5) . . . . ?
N4 C4 C41 C46 -125.0(4) . . . . ?
C46 C41 C42 C43 3.7(7) . . . . ?
C4 C41 C42 C43 -179.7(4) . . . . ?
C41 C42 C43 C44 -1.9(8) . . . . ?
C42 C43 C44 C45 -1.0(9) . . . . ?
C43 C44 C45 C46 1.9(9) . . . . ?
C44 C45 C46 C41 -0.1(8) . . . . ?
C42 C41 C46 C45 -2.8(7) . . . . ?
C4 C41 C46 C45 -179.4(4) . . . . ?
